data_7703677
loop_
_publ_author_name
'Diether, Dominic'
'Meermann-Zimmermann, Melanie'
'T\"ornroos, Karl W'
'Maichle-M\"ossmer, C\"acilia'
'Anwander, Reiner'

_publ_section_title
;
 Rare-earth metal-promoted (double) C-H-bond activation of a
 lutidinyl-functionalized alkoxy ligand: formation of [ONC] pincer-type
 ligands and implications for isoprene polymerization.
;
_journal_issue 6
_journal_name_full 'Dalton transactions (Cambridge, England : 2003)'
_journal_page_first 2004
_journal_page_last 2013
_journal_paper_doi 10.1039/c9dt04742e
_journal_volume 49
_journal_year 2020
_chemical_formula_sum 'C35 H55 Al3 N O Y'
_chemical_formula_weight 675.65
_chemical_properties_physical Air-sensitive,Moisture-sensitive
_space_group_crystal_system triclinic
_space_group_IT_number 2
_space_group_name_Hall '-P 1'
_space_group_name_H-M_alt 'P -1'
_atom_sites_solution_hydrogens mixed
_audit_creation_method SHELXL-2014/7
_audit_update_record
;
2019-12-12 deposited with the CCDC.	2020-01-27 downloaded from the CCDC.
;
_cell_angle_alpha 99.106(2)
_cell_angle_beta 95.286(2)
_cell_angle_gamma 109.956(2)
_cell_formula_units_Z 2
_cell_length_a 10.3672(4)
_cell_length_b 12.9566(5)
_cell_length_c 14.9981(6)
_cell_measurement_reflns_used 9597
_cell_measurement_temperature 100(2)
_cell_measurement_theta_max 27.7782
_cell_measurement_theta_min 2.1861
_cell_volume 1846.44(13)
_computing_cell_refinement 'SAINT V8.37A (Bruker AXS Inc., 2015)'
_computing_data_collection 'Bruker Apex3'
_computing_data_reduction 'SAINT V8.37A (Bruker AXS Inc., 2015)'
_computing_structure_refinement 'SHELXL-2014/7 (Sheldrick, 2014)'
_computing_structure_solution 'XT, VERSION 2014/5,SHELXS-13 (Sheldrick 2008)'
_diffrn_ambient_temperature 100(2)
_diffrn_measured_fraction_theta_full 0.999
_diffrn_measured_fraction_theta_max 0.998
_diffrn_measurement_device_type 'Bruker APEX II DUO'
_diffrn_measurement_method 'omega scans'
_diffrn_radiation_type MoK\a
_diffrn_radiation_wavelength 0.71073
_diffrn_reflns_av_R_equivalents 0.0151
_diffrn_reflns_av_unetI/netI 0.0091
_diffrn_reflns_Laue_measured_fraction_full 0.999
_diffrn_reflns_Laue_measured_fraction_max 0.998
_diffrn_reflns_limit_h_max 13
_diffrn_reflns_limit_h_min -13
_diffrn_reflns_limit_k_max 16
_diffrn_reflns_limit_k_min -16
_diffrn_reflns_limit_l_max 19
_diffrn_reflns_limit_l_min -19
_diffrn_reflns_number 74275
_diffrn_reflns_point_group_measured_fraction_full 0.999
_diffrn_reflns_point_group_measured_fraction_max 0.998
_diffrn_reflns_theta_full 25.242
_diffrn_reflns_theta_max 27.102
_diffrn_reflns_theta_min 1.708
_diffrn_source 'ImuS-focus sealed tube'
_exptl_absorpt_coefficient_mu 1.676
_exptl_absorpt_correction_T_max 0.7456
_exptl_absorpt_correction_T_min 0.6545
_exptl_absorpt_correction_type numerical
_exptl_absorpt_process_details sadabs
_exptl_crystal_colour yellow
_exptl_crystal_density_diffrn 1.215
_exptl_crystal_description drop
_exptl_crystal_F_000 716
_exptl_crystal_size_max 0.425
_exptl_crystal_size_mid 0.348
_exptl_crystal_size_min 0.238
_refine_diff_density_max 0.787
_refine_diff_density_min -0.587
_refine_diff_density_rms 0.061
_refine_ls_extinction_method none
_refine_ls_goodness_of_fit_ref 1.028
_refine_ls_hydrogen_treatment mixed
_refine_ls_matrix_type full
_refine_ls_number_parameters 465
_refine_ls_number_reflns 8139
_refine_ls_number_restraints 276
_refine_ls_restrained_S_all 1.048
_refine_ls_R_factor_all 0.0333
_refine_ls_R_factor_gt 0.0307
_refine_ls_shift/su_max 0.001
_refine_ls_shift/su_mean 0.000
_refine_ls_structure_factor_coef Fsqd
_refine_ls_weighting_details 'w=1/[\s^2^(Fo^2^)+(0.0447P)^2^+1.5691P] where P=(Fo^2^+2Fc^2^)/3'
_refine_ls_weighting_scheme calc
_refine_ls_wR_factor_gt 0.0798
_refine_ls_wR_factor_ref 0.0817
_reflns_Friedel_coverage 0.000
_reflns_number_gt 7706
_reflns_number_total 8139
_reflns_threshold_expression 'I > 2\s(I)'
_cod_data_source_file c9dt04742e2.cif
_cod_data_source_block 3-Y-B_DD115_0m_a
_cod_database_code 7703677
_shelx_shelxl_version_number 2014/7
_shelx_space_group_comment
;
The symmetry employed for this shelxl refinement is uniquely defined
by the following loop, which should always be used as a source of
symmetry information in preference to the above space-group names.
They are only intended as comments.
;
_shelx_estimated_absorpt_t_min 0.536
_shelx_estimated_absorpt_t_max 0.691

loop_
_space_group_symop_operation_xyz
'x, y, z'
'-x, -y, -z'

loop_
_atom_site_label
_atom_site_type_symbol
_atom_site_fract_x
_atom_site_fract_y
_atom_site_fract_z
_atom_site_U_iso_or_equiv
_atom_site_adp_type
_atom_site_occupancy
_atom_site_site_symmetry_order
_atom_site_calc_flag
_atom_site_refinement_flags_posn
_atom_site_refinement_flags_adp
_atom_site_refinement_flags_occupancy
_atom_site_disorder_assembly
_atom_site_disorder_group
C1_2 C 0.4765(14) 1.0589(11) 0.1165(11) 0.0730(5) Uani 0.221(4) 1 d D U P A 2
H1A_2 H 0.5278 1.0169 0.1443 0.088 Uiso 0.221(4) 1 calc R U P A 2
H1B_2 H 0.5160 1.0782 0.0611 0.088 Uiso 0.221(4) 1 calc R U P A 2
C2_2 C 0.4978(15) 1.1602(12) 0.1799(11) 0.0730(5) Uani 0.221(4) 1 d D U P A 2
H2A_2 H 0.5078 1.2199 0.1443 0.088 Uiso 0.221(4) 1 calc R U P A 2
H2B_2 H 0.5880 1.1804 0.2197 0.088 Uiso 0.221(4) 1 calc R U P A 2
C3_2 C 0.3964(14) 1.1645(14) 0.2388(10) 0.0730(5) Uani 0.221(4) 1 d D U P A 2
H3A_2 H 0.4161 1.2437 0.2674 0.088 Uiso 0.221(4) 1 calc R U P A 2
H3B_2 H 0.4060 1.1242 0.2884 0.088 Uiso 0.221(4) 1 calc R U P A 2
C4_2 C 0.2533(14) 1.1153(13) 0.1907(10) 0.0730(5) Uani 0.221(4) 1 d D U P A 2
H4A_2 H 0.2239 1.1778 0.1796 0.088 Uiso 0.221(4) 1 calc R U P A 2
H4B_2 H 0.1945 1.0775 0.2330 0.088 Uiso 0.221(4) 1 calc R U P A 2
C5_2 C 0.2188(15) 1.0324(14) 0.1006(10) 0.0730(5) Uani 0.221(4) 1 d D U P A 2
H5A_2 H 0.1294 0.9707 0.0986 0.088 Uiso 0.221(4) 1 calc R U P A 2
H5B_2 H 0.2083 1.0703 0.0496 0.088 Uiso 0.221(4) 1 calc R U P A 2
C6_2 C 0.3294(15) 0.9858(12) 0.0894(12) 0.0730(5) Uani 0.221(4) 1 d D U P A 2
H6A_2 H 0.3124 0.9246 0.1240 0.088 Uiso 0.221(4) 1 calc R U P A 2
H6B_2 H 0.3166 0.9508 0.0240 0.088 Uiso 0.221(4) 1 calc R U P A 2
C1_1 C 0.4797(5) 1.1196(4) 0.1944(4) 0.0730(5) Uani 0.779(4) 1 d D U P A 1
H1A_1 H 0.5307 1.1447 0.1444 0.088 Uiso 0.779(4) 1 calc R U P A 1
H1B_1 H 0.5486 1.1231 0.2462 0.088 Uiso 0.779(4) 1 calc R U P A 1
C2_1 C 0.4053(5) 1.1991(4) 0.2249(4) 0.0730(5) Uani 0.779(4) 1 d D U P A 1
H2A_1 H 0.3817 1.1900 0.2864 0.088 Uiso 0.779(4) 1 calc R U P A 1
H2B_1 H 0.4703 1.2771 0.2306 0.088 Uiso 0.779(4) 1 calc R U P A 1
C3_1 C 0.2775(5) 1.1825(4) 0.1635(3) 0.0730(5) Uani 0.779(4) 1 d D U P A 1
H3A_1 H 0.3038 1.2137 0.1088 0.088 Uiso 0.779(4) 1 calc R U P A 1
H3B_1 H 0.2270 1.2260 0.1952 0.088 Uiso 0.779(4) 1 calc R U P A 1
C4_1 C 0.1822(5) 1.0650(4) 0.1331(4) 0.0730(5) Uani 0.779(4) 1 d D U P A 1
H4A_1 H 0.1074 1.0610 0.0850 0.088 Uiso 0.779(4) 1 calc R U P A 1
H4B_1 H 0.1384 1.0385 0.1852 0.088 Uiso 0.779(4) 1 calc R U P A 1
C5_1 C 0.2579(5) 0.9860(4) 0.0946(3) 0.0730(5) Uani 0.779(4) 1 d D U P A 1
H5A_1 H 0.1940 0.9069 0.0835 0.088 Uiso 0.779(4) 1 calc R U P A 1
H5B_1 H 0.2868 1.0029 0.0358 0.088 Uiso 0.779(4) 1 calc R U P A 1
C6_1 C 0.3838(5) 1.0034(4) 0.1625(3) 0.0730(5) Uani 0.779(4) 1 d D U P A 1
H6A_1 H 0.3516 0.9730 0.2164 0.088 Uiso 0.779(4) 1 calc R U P A 1
H6B_1 H 0.4359 0.9589 0.1344 0.088 Uiso 0.779(4) 1 calc R U P A 1
Y1 Y 0.87569(2) 0.64710(2) 0.32047(2) 0.01806(6) Uani 1 1 d . . . . .
C1 C 0.9780(2) 0.73187(19) 0.48964(14) 0.0291(4) Uani 1 1 d . . . . .
Al1 Al 0.78869(5) 0.74714(4) 0.50373(4) 0.02128(11) Uani 1 1 d . . . . .
Al2 Al 0.93173(6) 0.44707(4) 0.27345(4) 0.02446(12) Uani 1 1 d . . . . .
C2 C 0.8266(2) 0.90499(17) 0.55884(14) 0.0312(4) Uani 1 1 d . . . . .
H2A H 0.8489 0.9165 0.6254 0.047 Uiso 1 1 calc R U . . .
H2B H 0.7443 0.9235 0.5432 0.047 Uiso 1 1 calc R U . . .
H2C H 0.9053 0.9535 0.5353 0.047 Uiso 1 1 calc R U . . .
O1 O 0.71692(12) 0.71026(10) 0.38057(8) 0.0191(2) Uani 1 1 d . . . . .
N1 N 0.67891(15) 0.55452(12) 0.21041(10) 0.0194(3) Uani 1 1 d . . . . .
H2 H 0.359(3) 0.461(2) 0.1294(17) 0.034(6) Uiso 1 1 d . . . . .
C6 C 0.9369(3) 0.29706(18) 0.23744(17) 0.0415(5) Uani 1 1 d . . . . .
H6A H 1.0011 0.2983 0.1932 0.062 Uiso 1 1 calc R U . . .
H6B H 0.8437 0.2444 0.2095 0.062 Uiso 1 1 calc R U . . .
H6C H 0.9686 0.2732 0.2915 0.062 Uiso 1 1 calc R U . . .
H16B H 0.475(2) 0.565(2) 0.3218(16) 0.027(6) Uiso 1 1 d . . . . .
H16A H 0.412(2) 0.6163(18) 0.2518(14) 0.021(5) Uiso 1 1 d . . . . .
C29 C 0.46792(19) 0.85510(16) 0.36483(14) 0.0267(4) Uani 1 1 d . . . . .
C28 C 0.3865(2) 0.89552(17) 0.41876(17) 0.0350(5) Uani 1 1 d . . . . .
C27 C 0.3553(2) 0.85767(19) 0.49776(17) 0.0380(5) Uani 1 1 d . . . . .
C26 C 0.4012(2) 0.7760(2) 0.52149(16) 0.0374(5) Uani 1 1 d . . . . .
C25 C 0.47885(19) 0.73247(18) 0.46648(15) 0.0299(4) Uani 1 1 d . . . . .
C24 C 0.51751(17) 0.77417(15) 0.38910(13) 0.0223(3) Uani 1 1 d . . . . .
C23 C 0.77033(19) 0.90629(15) 0.30363(14) 0.0254(4) Uani 1 1 d . . . . .
C22 C 0.8239(2) 0.98542(17) 0.25167(16) 0.0343(5) Uani 1 1 d . . . . .
C21 C 0.7701(3) 0.96470(19) 0.15994(18) 0.0431(6) Uani 1 1 d . . . . .
C20 C 0.6620(3) 0.86507(19) 0.12114(16) 0.0430(6) Uani 1 1 d . . . . .
C5 C 1.1089(2) 0.56661(17) 0.34274(14) 0.0283(4) Uani 1 1 d . . . . .
H5A H 1.1869 0.5632 0.3118 0.043 Uiso 1 1 calc R U . . .
H5B H 1.1242 0.5544 0.4051 0.043 Uiso 1 1 calc R U . . .
H5C H 1.1017 0.6405 0.3451 0.043 Uiso 1 1 calc R U . . .
C4 C 0.7855(2) 0.44494(18) 0.35883(15) 0.0296(4) Uani 1 1 d . . . . .
H4 H 0.661(2) 0.375(2) 0.0341(17) 0.030(6) Uiso 1 1 d . . . . .
Al3 Al 0.99855(5) 0.66371(5) 0.13807(4) 0.02157(11) Uani 1 1 d . . . . .
C3 C 0.6988(2) 0.62972(18) 0.57170(14) 0.0319(4) Uani 1 1 d . . . . .
H3A H 0.6333 0.6519 0.6061 0.048 Uiso 1 1 calc R U . . .
H3B H 0.7699 0.6205 0.6142 0.048 Uiso 1 1 calc R U . . .
H3C H 0.6488 0.5587 0.5285 0.048 Uiso 1 1 calc R U . . .
H3 H 0.428(3) 0.356(3) 0.014(2) 0.067(10) Uiso 1 1 d . . . . .
C8 C 1.1863(2) 0.66108(18) 0.12898(15) 0.0320(4) Uani 1 1 d . . . . .
H8A H 1.2337 0.7165 0.0939 0.048 Uiso 1 1 calc R U . . .
H8B H 1.1787 0.5862 0.0981 0.048 Uiso 1 1 calc R U . . .
H8C H 1.2397 0.6792 0.1905 0.048 Uiso 1 1 calc R U . . .
C7 C 1.0268(2) 0.79430(16) 0.24882(14) 0.0258(4) Uani 1 1 d . . . . .
C9 C 0.9024(2) 0.6951(2) 0.03218(15) 0.0361(5) Uani 1 1 d . . . . .
H9A H 0.8884 0.6364 -0.0216 0.054 Uiso 1 1 calc R U . . .
H9B H 0.9589 0.7680 0.0203 0.054 Uiso 1 1 calc R U . . .
H9C H 0.8121 0.6967 0.0452 0.054 Uiso 1 1 calc R U . . .
H9 H 0.535(3) 0.721(2) 0.1469(17) 0.036(6) Uiso 1 1 d . . . . .
C10 C 0.87486(18) 0.51559(15) 0.16912(13) 0.0218(3) Uani 1 1 d . . . . .
H10 H 0.630(3) 0.852(2) 0.063(2) 0.047(8) Uiso 1 1 d . . . . .
C11 C 0.72595(18) 0.49281(14) 0.14834(12) 0.0209(3) Uani 1 1 d . . . . .
H11 H 0.804(3) 1.013(3) 0.128(2) 0.052(8) Uiso 1 1 d . . . . .
C12 C 0.6314(2) 0.41592(16) 0.07417(14) 0.0281(4) Uani 1 1 d . . . . .
H12 H 0.896(3) 1.055(2) 0.2810(18) 0.040(7) Uiso 1 1 d . . . . .
C13 C 0.4942(2) 0.40481(18) 0.06609(15) 0.0345(5) Uani 1 1 d . . . . .
H13 H 0.806(2) 0.9219(19) 0.3636(17) 0.026(6) Uiso 1 1 d . . . . .
C14 C 0.4480(2) 0.46744(17) 0.13106(15) 0.0298(4) Uani 1 1 d . . . . .
C15 C 0.54327(18) 0.54169(14) 0.20312(12) 0.0210(3) Uani 1 1 d . . . . .
H15 H 0.489(2) 0.8838(18) 0.3132(15) 0.020(5) Uiso 1 1 d . . . . .
C16 C 0.49812(18) 0.60773(15) 0.27744(13) 0.0215(3) Uani 1 1 d . . . . .
H16 H 0.355(3) 0.951(2) 0.3996(16) 0.034(6) Uiso 1 1 d . . . . .
C17 C 0.60103(17) 0.72436(14) 0.32732(12) 0.0195(3) Uani 1 1 d . . . . .
H17 H 0.307(3) 0.889(2) 0.5366(18) 0.038(7) Uiso 1 1 d . . . . .
C18 C 0.66249(18) 0.80457(14) 0.26476(12) 0.0212(3) Uani 1 1 d . . . . .
H18 H 0.380(3) 0.746(2) 0.574(2) 0.046(7) Uiso 1 1 d . . . . .
C19 C 0.6082(2) 0.78554(17) 0.17290(14) 0.0305(4) Uani 1 1 d . . . . .
H19 H 0.502(3) 0.673(2) 0.4823(17) 0.034(6) Uiso 1 1 d . . . . .
H20A H 1.011(3) 0.762(2) 0.5538(19) 0.043(7) Uiso 1 1 d . . . . .
H20B H 1.049(3) 0.786(2) 0.4601(18) 0.039(7) Uiso 1 1 d . . . . .
H20C H 0.989(3) 0.662(2) 0.4824(19) 0.046(7) Uiso 1 1 d . . . . .
H23A H 0.754(3) 0.495(3) 0.393(2) 0.057(9) Uiso 1 1 d . . . . .
H23B H 0.703(3) 0.388(2) 0.3269(19) 0.048(8) Uiso 1 1 d . . . . .
H23C H 0.817(3) 0.411(2) 0.4050(19) 0.046(7) Uiso 1 1 d . . . . .
H26D H 0.898(3) 0.475(2) 0.1229(18) 0.037(7) Uiso 1 1 d . . . . .
H27A H 1.086(3) 0.849(2) 0.2151(18) 0.041(7) Uiso 1 1 d . . . . .
H27B H 0.957(3) 0.824(2) 0.2629(18) 0.043(7) Uiso 1 1 d . . . . .
H27C H 1.088(3) 0.807(2) 0.3047(18) 0.037(6) Uiso 1 1 d . . . . .

loop_
_atom_site_aniso_label
_atom_site_aniso_U_11
_atom_site_aniso_U_22
_atom_site_aniso_U_33
_atom_site_aniso_U_23
_atom_site_aniso_U_13
_atom_site_aniso_U_12
C1_2 0.0747(12) 0.0665(12) 0.0759(11) 0.0234(9) 0.0128(9) 0.0189(10)
C2_2 0.0747(12) 0.0665(12) 0.0759(11) 0.0234(9) 0.0128(9) 0.0189(10)
C3_2 0.0747(12) 0.0665(12) 0.0759(11) 0.0234(9) 0.0128(9) 0.0189(10)
C4_2 0.0747(12) 0.0665(12) 0.0759(11) 0.0234(9) 0.0128(9) 0.0189(10)
C5_2 0.0747(12) 0.0665(12) 0.0759(11) 0.0234(9) 0.0128(9) 0.0189(10)
C6_2 0.0747(12) 0.0665(12) 0.0759(11) 0.0234(9) 0.0128(9) 0.0189(10)
C1_1 0.0747(12) 0.0665(12) 0.0759(11) 0.0234(9) 0.0128(9) 0.0189(10)
C2_1 0.0747(12) 0.0665(12) 0.0759(11) 0.0234(9) 0.0128(9) 0.0189(10)
C3_1 0.0747(12) 0.0665(12) 0.0759(11) 0.0234(9) 0.0128(9) 0.0189(10)
C4_1 0.0747(12) 0.0665(12) 0.0759(11) 0.0234(9) 0.0128(9) 0.0189(10)
C5_1 0.0747(12) 0.0665(12) 0.0759(11) 0.0234(9) 0.0128(9) 0.0189(10)
C6_1 0.0747(12) 0.0665(12) 0.0759(11) 0.0234(9) 0.0128(9) 0.0189(10)
Y1 0.01330(8) 0.01722(9) 0.02129(9) 0.00146(6) -0.00222(6) 0.00490(6)
C1 0.0206(9) 0.0398(11) 0.0241(9) -0.0010(8) -0.0035(7) 0.0126(8)
Al1 0.0174(2) 0.0222(3) 0.0220(3) 0.0017(2) -0.00054(19) 0.0064(2)
Al2 0.0233(3) 0.0182(3) 0.0313(3) 0.0032(2) -0.0028(2) 0.0095(2)
C2 0.0274(10) 0.0271(10) 0.0325(10) -0.0029(8) 0.0013(8) 0.0065(8)
O1 0.0139(5) 0.0191(6) 0.0227(6) 0.0028(5) -0.0025(4) 0.0059(5)
N1 0.0158(7) 0.0156(6) 0.0241(7) 0.0018(5) -0.0030(5) 0.0049(5)
C6 0.0549(14) 0.0245(10) 0.0463(13) 0.0038(9) -0.0027(11) 0.0201(10)
C29 0.0190(8) 0.0227(9) 0.0346(10) -0.0020(8) -0.0012(7) 0.0075(7)
C28 0.0201(9) 0.0254(10) 0.0526(13) -0.0093(9) 0.0007(9) 0.0084(8)
C27 0.0163(9) 0.0339(11) 0.0486(13) -0.0151(9) 0.0073(9) -0.0001(8)
C26 0.0195(9) 0.0423(12) 0.0376(12) 0.0006(9) 0.0077(8) -0.0023(8)
C25 0.0165(8) 0.0321(10) 0.0360(11) 0.0056(8) 0.0021(7) 0.0036(8)
C24 0.0124(7) 0.0207(8) 0.0279(9) -0.0024(7) -0.0021(6) 0.0032(6)
C23 0.0214(9) 0.0207(8) 0.0333(10) 0.0051(7) -0.0004(7) 0.0082(7)
C22 0.0339(11) 0.0208(9) 0.0483(13) 0.0101(9) 0.0060(9) 0.0088(8)
C21 0.0650(16) 0.0262(10) 0.0439(13) 0.0169(10) 0.0181(12) 0.0170(11)
C20 0.0748(18) 0.0290(11) 0.0272(11) 0.0064(9) 0.0048(11) 0.0218(11)
C5 0.0220(9) 0.0283(9) 0.0338(10) 0.0019(8) -0.0037(7) 0.0119(8)
C4 0.0278(10) 0.0255(9) 0.0342(10) 0.0098(8) 0.0002(8) 0.0075(8)
Al3 0.0166(2) 0.0235(3) 0.0241(3) 0.0039(2) 0.0007(2) 0.0075(2)
C3 0.0325(10) 0.0343(11) 0.0316(10) 0.0113(8) 0.0051(8) 0.0137(9)
C8 0.0231(9) 0.0361(11) 0.0395(11) 0.0069(9) 0.0078(8) 0.0135(8)
C7 0.0238(9) 0.0210(9) 0.0320(10) 0.0040(7) 0.0062(8) 0.0076(7)
C9 0.0292(10) 0.0401(12) 0.0354(11) 0.0130(9) -0.0041(8) 0.0081(9)
C10 0.0188(8) 0.0194(8) 0.0259(9) 0.0008(7) 0.0001(7) 0.0076(7)
C11 0.0209(8) 0.0154(8) 0.0251(8) 0.0039(6) -0.0009(7) 0.0061(6)
C12 0.0253(9) 0.0240(9) 0.0297(10) -0.0054(8) -0.0024(8) 0.0089(8)
C13 0.0261(10) 0.0298(10) 0.0358(11) -0.0103(8) -0.0098(8) 0.0066(8)
C14 0.0174(9) 0.0277(10) 0.0378(11) -0.0041(8) -0.0071(8) 0.0074(7)
C15 0.0169(8) 0.0161(8) 0.0276(9) 0.0033(7) -0.0025(7) 0.0049(6)
C16 0.0135(8) 0.0192(8) 0.0281(9) 0.0018(7) -0.0017(7) 0.0038(6)
C17 0.0131(7) 0.0182(8) 0.0252(8) 0.0017(6) -0.0029(6) 0.0057(6)
C18 0.0190(8) 0.0195(8) 0.0277(9) 0.0036(7) 0.0025(7) 0.0109(7)
C19 0.0415(12) 0.0206(9) 0.0281(10) 0.0009(7) -0.0007(8) 0.0129(8)

loop_
_atom_type_symbol
_atom_type_description
_atom_type_scat_dispersion_real
_atom_type_scat_dispersion_imag
_atom_type_scat_source
C C 0.0033 0.0016 'International Tables Vol C Tables 4.2.6.8 and 6.1.1.4'
N N 0.0061 0.0033 'International Tables Vol C Tables 4.2.6.8 and 6.1.1.4'
O O 0.0106 0.0060 'International Tables Vol C Tables 4.2.6.8 and 6.1.1.4'
Al Al 0.0645 0.0514 'International Tables Vol C Tables 4.2.6.8 and 6.1.1.4'
Y Y -2.7962 3.5667 'International Tables Vol C Tables 4.2.6.8 and 6.1.1.4'
H H 0.0000 0.0000 'International Tables Vol C Tables 4.2.6.8 and 6.1.1.4'

loop_
_geom_angle_atom_site_label_1
_geom_angle_atom_site_label_2
_geom_angle_atom_site_label_3
_geom_angle
_geom_angle_site_symmetry_1
_geom_angle_site_symmetry_3
_geom_angle_publ_flag
C2_2 C1_2 C6_2 113.5(11) . . ?
C2_2 C1_2 H1A_2 108.9 . . ?
C6_2 C1_2 H1A_2 108.9 . . ?
C2_2 C1_2 H1B_2 108.9 . . ?
C6_2 C1_2 H1B_2 108.9 . . ?
H1A_2 C1_2 H1B_2 107.7 . . ?
C1_2 C2_2 C3_2 120.0(12) . . ?
C1_2 C2_2 H2A_2 107.3 . . ?
C3_2 C2_2 H2A_2 107.3 . . ?
C1_2 C2_2 H2B_2 107.3 . . ?
C3_2 C2_2 H2B_2 107.3 . . ?
H2A_2 C2_2 H2B_2 106.9 . . ?
C2_2 C3_2 C4_2 113.2(12) . . ?
C2_2 C3_2 H3A_2 108.9 . . ?
C4_2 C3_2 H3A_2 108.9 . . ?
C2_2 C3_2 H3B_2 108.9 . . ?
C4_2 C3_2 H3B_2 108.9 . . ?
H3A_2 C3_2 H3B_2 107.8 . . ?
C3_2 C4_2 C5_2 119.8(11) . . ?
C3_2 C4_2 H4A_2 107.4 . . ?
C5_2 C4_2 H4A_2 107.4 . . ?
C3_2 C4_2 H4B_2 107.4 . . ?
C5_2 C4_2 H4B_2 107.4 . . ?
H4A_2 C4_2 H4B_2 106.9 . . ?
C6_2 C5_2 C4_2 110.7(11) . . ?
C6_2 C5_2 H5A_2 109.5 . . ?
C4_2 C5_2 H5A_2 109.5 . . ?
C6_2 C5_2 H5B_2 109.5 . . ?
C4_2 C5_2 H5B_2 109.5 . . ?
H5A_2 C5_2 H5B_2 108.1 . . ?
C1_2 C6_2 C5_2 120.3(11) . . ?
C1_2 C6_2 H6A_2 107.2 . . ?
C5_2 C6_2 H6A_2 107.2 . . ?
C1_2 C6_2 H6B_2 107.2 . . ?
C5_2 C6_2 H6B_2 107.2 . . ?
H6A_2 C6_2 H6B_2 106.9 . . ?
C6_1 C1_1 C2_1 112.5(4) . . ?
C6_1 C1_1 H1A_1 109.1 . . ?
C2_1 C1_1 H1A_1 109.1 . . ?
C6_1 C1_1 H1B_1 109.1 . . ?
C2_1 C1_1 H1B_1 109.1 . . ?
H1A_1 C1_1 H1B_1 107.8 . . ?
C3_1 C2_1 C1_1 114.9(4) . . ?
C3_1 C2_1 H2A_1 108.5 . . ?
C1_1 C2_1 H2A_1 108.5 . . ?
C3_1 C2_1 H2B_1 108.5 . . ?
C1_1 C2_1 H2B_1 108.5 . . ?
H2A_1 C2_1 H2B_1 107.5 . . ?
C2_1 C3_1 C4_1 115.0(4) . . ?
C2_1 C3_1 H3A_1 108.5 . . ?
C4_1 C3_1 H3A_1 108.5 . . ?
C2_1 C3_1 H3B_1 108.5 . . ?
C4_1 C3_1 H3B_1 108.5 . . ?
H3A_1 C3_1 H3B_1 107.5 . . ?
C3_1 C4_1 C5_1 112.3(4) . . ?
C3_1 C4_1 H4A_1 109.1 . . ?
C5_1 C4_1 H4A_1 109.1 . . ?
C3_1 C4_1 H4B_1 109.1 . . ?
C5_1 C4_1 H4B_1 109.1 . . ?
H4A_1 C4_1 H4B_1 107.9 . . ?
C6_1 C5_1 C4_1 109.5(4) . . ?
C6_1 C5_1 H5A_1 109.8 . . ?
C4_1 C5_1 H5A_1 109.8 . . ?
C6_1 C5_1 H5B_1 109.8 . . ?
C4_1 C5_1 H5B_1 109.8 . . ?
H5A_1 C5_1 H5B_1 108.2 . . ?
C1_1 C6_1 C5_1 115.9(4) . . ?
C1_1 C6_1 H6A_1 108.3 . . ?
C5_1 C6_1 H6A_1 108.3 . . ?
C1_1 C6_1 H6B_1 108.3 . . ?
C5_1 C6_1 H6B_1 108.3 . . ?
H6A_1 C6_1 H6B_1 107.4 . . ?
O1 Y1 N1 78.10(5) . . ?
O1 Y1 C7 108.41(5) . . ?
N1 Y1 C7 104.14(6) . . ?
O1 Y1 C1 74.36(5) . . ?
N1 Y1 C1 147.99(6) . . ?
C7 Y1 C1 99.82(7) . . ?
O1 Y1 C10 134.96(5) . . ?
N1 Y1 C10 56.92(5) . . ?
C7 Y1 C10 82.78(6) . . ?
C1 Y1 C10 148.48(6) . . ?
O1 Y1 C4 97.98(6) . . ?
N1 Y1 C4 77.93(6) . . ?
C7 Y1 C4 153.43(7) . . ?
C1 Y1 C4 89.97(7) . . ?
C10 Y1 C4 76.30(6) . . ?
O1 Y1 Al2 141.18(3) . . ?
N1 Y1 Al2 84.22(4) . . ?
C7 Y1 Al2 109.32(5) . . ?
C1 Y1 Al2 107.56(5) . . ?
C10 Y1 Al2 43.96(4) . . ?
C4 Y1 Al2 44.14(5) . . ?
O1 Y1 C11 105.18(5) . . ?
N1 Y1 C11 27.08(5) . . ?
C7 Y1 C11 95.79(6) . . ?
C1 Y1 C11 163.69(6) . . ?
C10 Y1 C11 29.91(5) . . ?
C4 Y1 C11 73.87(6) . . ?
Al2 Y1 C11 62.23(4) . . ?
O1 Y1 C5 150.53(5) . . ?
N1 Y1 C5 123.06(5) . . ?
C7 Y1 C5 87.36(6) . . ?
C1 Y1 C5 78.58(6) . . ?
C10 Y1 C5 70.13(5) . . ?
C4 Y1 C5 70.32(6) . . ?
Al2 Y1 C5 40.57(4) . . ?
C11 Y1 C5 97.51(5) . . ?
O1 Y1 Al3 132.72(3) . . ?
N1 Y1 Al3 77.73(4) . . ?
C7 Y1 Al3 41.89(5) . . ?
C1 Y1 Al3 133.67(5) . . ?
C10 Y1 Al3 40.89(4) . . ?
C4 Y1 Al3 115.66(5) . . ?
Al2 Y1 Al3 74.834(16) . . ?
C11 Y1 Al3 58.63(4) . . ?
C5 Y1 Al3 75.44(4) . . ?
O1 Y1 Al1 34.67(3) . . ?
N1 Y1 Al1 109.52(4) . . ?
C7 Y1 Al1 113.01(5) . . ?
C1 Y1 Al1 40.25(5) . . ?
C10 Y1 Al1 162.42(4) . . ?
C4 Y1 Al1 90.39(5) . . ?
Al2 Y1 Al1 129.857(17) . . ?
C11 Y1 Al1 135.27(4) . . ?
C5 Y1 Al1 116.49(4) . . ?
Al3 Y1 Al1 153.952(15) . . ?
O1 Y1 H20B 84.6(6) . . ?
N1 Y1 H20B 162.2(6) . . ?
C7 Y1 H20B 77.4(6) . . ?
C1 Y1 H20B 22.6(6) . . ?
C10 Y1 H20B 140.0(6) . . ?
C4 Y1 H20B 108.8(6) . . ?
Al2 Y1 H20B 112.3(6) . . ?
C11 Y1 H20B 169.6(6) . . ?
C5 Y1 H20B 74.5(6) . . ?
Al3 Y1 H20B 112.1(6) . . ?
Al1 Y1 H20B 55.1(6) . . ?
O1 Y1 H20C 88.9(7) . . ?
N1 Y1 H20C 145.4(6) . . ?
C7 Y1 H20C 110.4(6) . . ?
C1 Y1 H20C 21.3(7) . . ?
C10 Y1 H20C 129.0(7) . . ?
C4 Y1 H20C 72.3(7) . . ?
Al2 Y1 H20C 86.4(7) . . ?
C11 Y1 H20C 144.8(7) . . ?
C5 Y1 H20C 61.9(7) . . ?
Al3 Y1 H20C 131.2(6) . . ?
Al1 Y1 H20C 54.6(7) . . ?
H20B Y1 H20C 36.5(8) . . ?
O1 Y1 H23A 78.4(8) . . ?
N1 Y1 H23A 80.2(7) . . ?
C7 Y1 H23A 172.4(8) . . ?
C1 Y1 H23A 78.5(8) . . ?
C10 Y1 H23A 94.7(8) . . ?
C4 Y1 H23A 20.6(8) . . ?
Al2 Y1 H23A 64.6(8) . . ?
C11 Y1 H23A 85.4(8) . . ?
C5 Y1 H23A 85.0(8) . . ?
Al3 Y1 H23A 135.3(8) . . ?
Al1 Y1 H23A 70.6(8) . . ?
H20B Y1 H23A 100.3(10) . . ?
H20C Y1 H23A 65.7(10) . . ?
O1 Y1 H27B 86.5(7) . . ?
N1 Y1 H27B 97.0(6) . . ?
C7 Y1 H27B 22.2(7) . . ?
C1 Y1 H27B 97.3(6) . . ?
C10 Y1 H27B 96.1(6) . . ?
C4 Y1 H27B 172.3(6) . . ?
Al2 Y1 H27B 130.2(7) . . ?
C11 Y1 H27B 99.0(6) . . ?
C5 Y1 H27B 108.6(7) . . ?
Al3 Y1 H27B 57.2(6) . . ?
Al1 Y1 H27B 96.8(6) . . ?
H20B Y1 H27B 77.7(9) . . ?
H20C Y1 H27B 114.2(9) . . ?
H23A Y1 H27B 164.9(10) . . ?
O1 Y1 H27C 111.5(6) . . ?
N1 Y1 H27C 126.3(6) . . ?
C7 Y1 H27C 22.2(6) . . ?
C1 Y1 H27C 79.7(6) . . ?
C10 Y1 H27C 95.0(6) . . ?
C4 Y1 H27C 144.4(6) . . ?
Al2 Y1 H27C 106.9(6) . . ?
C11 Y1 H27C 114.7(6) . . ?
C5 Y1 H27C 74.3(6) . . ?
Al3 Y1 H27C 56.7(6) . . ?
Al1 Y1 H27C 102.5(6) . . ?
H20B Y1 H27C 57.1(9) . . ?
H20C Y1 H27C 88.3(9) . . ?
H23A Y1 H27C 152.5(10) . . ?
H27B Y1 H27C 36.1(8) . . ?
Al1 C1 Y1 86.29(7) . . ?
Al1 C1 H20A 91.2(16) . . ?
Y1 C1 H20A 176.9(16) . . ?
Al1 C1 H20B 121.0(15) . . ?
Y1 C1 H20B 80.3(15) . . ?
H20A C1 H20B 103(2) . . ?
Al1 C1 H20C 122.1(17) . . ?
Y1 C1 H20C 78.2(17) . . ?
H20A C1 H20C 102(2) . . ?
H20B C1 H20C 111(2) . . ?
O1 Al1 C2 113.11(8) . . ?
O1 Al1 C3 113.46(8) . . ?
C2 Al1 C3 118.79(9) . . ?
O1 Al1 C1 96.92(7) . . ?
C2 Al1 C1 107.16(9) . . ?
C3 Al1 C1 104.28(9) . . ?
O1 Al1 Y1 44.29(4) . . ?
C2 Al1 Y1 128.78(7) . . ?
C3 Al1 Y1 112.21(7) . . ?
C1 Al1 Y1 53.46(6) . . ?
C6 Al2 C5 116.35(10) . . ?
C6 Al2 C10 115.82(9) . . ?
C5 Al2 C10 104.30(8) . . ?
C6 Al2 C4 110.49(10) . . ?
C5 Al2 C4 104.72(9) . . ?
C10 Al2 C4 103.85(8) . . ?
C6 Al2 Y1 170.52(8) . . ?
C5 Al2 Y1 72.70(6) . . ?
C10 Al2 Y1 62.03(5) . . ?
C4 Al2 Y1 62.74(6) . . ?
Al1 C2 H2A 109.5 . . ?
Al1 C2 H2B 109.5 . . ?
H2A C2 H2B 109.5 . . ?
Al1 C2 H2C 109.5 . . ?
H2A C2 H2C 109.5 . . ?
H2B C2 H2C 109.5 . . ?
C17 O1 Al1 133.70(11) . . ?
C17 O1 Y1 124.99(10) . . ?
Al1 O1 Y1 101.04(5) . . ?
C15 N1 C11 121.48(15) . . ?
C15 N1 Y1 135.99(12) . . ?
C11 N1 Y1 101.97(11) . . ?
Al2 C6 H6A 109.5 . . ?
Al2 C6 H6B 109.5 . . ?
H6A C6 H6B 109.5 . . ?
Al2 C6 H6C 109.5 . . ?
H6A C6 H6C 109.5 . . ?
H6B C6 H6C 109.5 . . ?
C28 C29 C24 120.6(2) . . ?
C28 C29 H15 118.3(13) . . ?
C24 C29 H15 121.1(13) . . ?
C27 C28 C29 120.5(2) . . ?
C27 C28 H16 121.9(15) . . ?
C29 C28 H16 117.6(15) . . ?
C28 C27 C26 119.4(2) . . ?
C28 C27 H17 120.6(16) . . ?
C26 C27 H17 119.9(16) . . ?
C27 C26 C25 120.5(2) . . ?
C27 C26 H18 122.6(17) . . ?
C25 C26 H18 116.9(17) . . ?
C26 C25 C24 120.7(2) . . ?
C26 C25 H19 118.0(15) . . ?
C24 C25 H19 121.3(15) . . ?
C25 C24 C29 118.14(18) . . ?
C25 C24 C17 120.62(17) . . ?
C29 C24 C17 120.99(17) . . ?
C22 C23 C18 120.97(19) . . ?
C22 C23 H13 118.5(15) . . ?
C18 C23 H13 120.5(15) . . ?
C23 C22 C21 119.9(2) . . ?
C23 C22 H12 118.5(16) . . ?
C21 C22 H12 121.6(16) . . ?
C20 C21 C22 119.6(2) . . ?
C20 C21 H11 120(2) . . ?
C22 C21 H11 120(2) . . ?
C21 C20 C19 120.7(2) . . ?
C21 C20 H10 118.6(19) . . ?
C19 C20 H10 120.7(19) . . ?
Al2 C5 Y1 66.73(5) . . ?
Al2 C5 H5A 109.5 . . ?
Y1 C5 H5A 138.8 . . ?
Al2 C5 H5B 109.5 . . ?
Y1 C5 H5B 110.2 . . ?
H5A C5 H5B 109.5 . . ?
Al2 C5 H5C 109.5 . . ?
Y1 C5 H5C 45.4 . . ?
H5A C5 H5C 109.5 . . ?
H5B C5 H5C 109.5 . . ?
Al2 C4 Y1 73.11(6) . . ?
Al2 C4 H23A 139(2) . . ?
Y1 C4 H23A 66.7(19) . . ?
Al2 C4 H23B 104.4(17) . . ?
Y1 C4 H23B 122.6(17) . . ?
H23A C4 H23B 104(3) . . ?
Al2 C4 H23C 99.4(17) . . ?
Y1 C4 H23C 133.6(17) . . ?
H23A C4 H23C 102(2) . . ?
H23B C4 H23C 104(2) . . ?
C9 Al3 C8 116.71(10) . . ?
C9 Al3 C10 109.80(9) . . ?
C8 Al3 C10 109.68(8) . . ?
C9 Al3 C7 106.82(9) . . ?
C8 Al3 C7 105.16(9) . . ?
C10 Al3 C7 108.25(8) . . ?
C9 Al3 Y1 121.58(7) . . ?
C8 Al3 Y1 121.32(7) . . ?
C10 Al3 Y1 55.94(5) . . ?
C7 Al3 Y1 52.31(6) . . ?
Al1 C3 H3A 109.5 . . ?
Al1 C3 H3B 109.5 . . ?
H3A C3 H3B 109.5 . . ?
Al1 C3 H3C 109.5 . . ?
H3A C3 H3C 109.5 . . ?
H3B C3 H3C 109.5 . . ?
Al3 C8 H8A 109.5 . . ?
Al3 C8 H8B 109.5 . . ?
H8A C8 H8B 109.5 . . ?
Al3 C8 H8C 109.5 . . ?
H8A C8 H8C 109.5 . . ?
H8B C8 H8C 109.5 . . ?
Al3 C7 Y1 85.80(7) . . ?
Al3 C7 H27A 89.7(15) . . ?
Y1 C7 H27A 175.4(15) . . ?
Al3 C7 H27B 124.1(16) . . ?
Y1 C7 H27B 78.9(16) . . ?
H27A C7 H27B 103(2) . . ?
Al3 C7 H27C 122.3(15) . . ?
Y1 C7 H27C 80.8(15) . . ?
H27A C7 H27C 102(2) . . ?
H27B C7 H27C 108(2) . . ?
Al3 C9 H9A 109.5 . . ?
Al3 C9 H9B 109.5 . . ?
H9A C9 H9B 109.5 . . ?
Al3 C9 H9C 109.5 . . ?
H9A C9 H9C 109.5 . . ?
H9B C9 H9C 109.5 . . ?
C11 C10 Al2 115.15(13) . . ?
C11 C10 Al3 113.79(12) . . ?
Al2 C10 Al3 124.10(9) . . ?
C11 C10 Y1 87.18(11) . . ?
Al2 C10 Y1 74.01(6) . . ?
Al3 C10 Y1 83.17(6) . . ?
C11 C10 H26D 107.8(16) . . ?
Al2 C10 H26D 98.0(16) . . ?
Al3 C10 H26D 91.3(16) . . ?
Y1 C10 H26D 165.0(16) . . ?
N1 C11 C12 119.09(16) . . ?
N1 C11 C10 113.67(15) . . ?
C12 C11 C10 127.24(17) . . ?
N1 C11 Y1 50.95(8) . . ?
C12 C11 Y1 168.91(14) . . ?
C10 C11 Y1 62.92(9) . . ?
C13 C12 C11 119.20(18) . . ?
C13 C12 H4 121.2(16) . . ?
C11 C12 H4 119.6(16) . . ?
C12 C13 C14 120.76(18) . . ?
C12 C13 H3 121(2) . . ?
C14 C13 H3 118(2) . . ?
C15 C14 C13 118.58(18) . . ?
C15 C14 H2 117.7(16) . . ?
C13 C14 H2 123.8(16) . . ?
N1 C15 C14 120.88(17) . . ?
N1 C15 C16 118.28(15) . . ?
C14 C15 C16 120.81(16) . . ?
C15 C16 C17 118.67(15) . . ?
C15 C16 H16B 107.9(14) . . ?
C17 C16 H16B 106.6(14) . . ?
C15 C16 H16A 108.4(12) . . ?
C17 C16 H16A 108.2(13) . . ?
H16B C16 H16A 106.4(19) . . ?
O1 C17 C18 107.25(13) . . ?
O1 C17 C24 111.69(14) . . ?
C18 C17 C24 109.12(14) . . ?
O1 C17 C16 108.63(13) . . ?
C18 C17 C16 114.89(15) . . ?
C24 C17 C16 105.33(14) . . ?
C19 C18 C23 118.51(18) . . ?
C19 C18 C17 122.92(16) . . ?
C23 C18 C17 118.32(16) . . ?
C20 C19 C18 120.3(2) . . ?
C20 C19 H9 119.8(16) . . ?
C18 C19 H9 119.9(16) . . ?

loop_
_geom_bond_atom_site_label_1
_geom_bond_atom_site_label_2
_geom_bond_distance
_geom_bond_site_symmetry_2
_geom_bond_publ_flag
C1_2 C2_2 1.430(12) . ?
C1_2 C6_2 1.472(12) . ?
C1_2 H1A_2 0.9900 . ?
C1_2 H1B_2 0.9900 . ?
C2_2 C3_2 1.443(13) . ?
C2_2 H2A_2 0.9900 . ?
C2_2 H2B_2 0.9900 . ?
C3_2 C4_2 1.463(12) . ?
C3_2 H3A_2 0.9900 . ?
C3_2 H3B_2 0.9900 . ?
C4_2 C5_2 1.515(12) . ?
C4_2 H4A_2 0.9900 . ?
C4_2 H4B_2 0.9900 . ?
C5_2 C6_2 1.477(13) . ?
C5_2 H5A_2 0.9900 . ?
C5_2 H5B_2 0.9900 . ?
C6_2 H6A_2 0.9900 . ?
C6_2 H6B_2 0.9900 . ?
C1_1 C6_1 1.466(6) . ?
C1_1 C2_1 1.523(6) . ?
C1_1 H1A_1 0.9900 . ?
C1_1 H1B_1 0.9900 . ?
C2_1 C3_1 1.473(6) . ?
C2_1 H2A_1 0.9900 . ?
C2_1 H2B_1 0.9900 . ?
C3_1 C4_1 1.474(6) . ?
C3_1 H3A_1 0.9900 . ?
C3_1 H3B_1 0.9900 . ?
C4_1 C5_1 1.563(6) . ?
C4_1 H4A_1 0.9900 . ?
C4_1 H4B_1 0.9900 . ?
C5_1 C6_1 1.508(6) . ?
C5_1 H5A_1 0.9900 . ?
C5_1 H5B_1 0.9900 . ?
C6_1 H6A_1 0.9900 . ?
C6_1 H6B_1 0.9900 . ?
Y1 O1 2.2695(12) . ?
Y1 N1 2.3254(14) . ?
Y1 C7 2.483(2) . ?
Y1 C1 2.568(2) . ?
Y1 C10 2.6112(18) . ?
Y1 C4 2.640(2) . ?
Y1 Al2 2.8420(6) . ?
Y1 C11 2.9293(18) . ?
Y1 C5 2.9538(19) . ?
Y1 Al3 3.1295(6) . ?
Y1 Al1 3.1899(6) . ?
Y1 H20B 2.60(3) . ?
Y1 H20C 2.55(3) . ?
Y1 H23A 2.43(3) . ?
Y1 H27B 2.48(3) . ?
Y1 H27C 2.52(3) . ?
C1 Al1 2.065(2) . ?
C1 H20A 0.96(3) . ?
C1 H20B 1.01(3) . ?
C1 H20C 0.95(3) . ?
Al1 O1 1.8489(13) . ?
Al1 C2 1.969(2) . ?
Al1 C3 1.980(2) . ?
Al2 C6 1.954(2) . ?
Al2 C5 2.012(2) . ?
Al2 C10 2.0521(19) . ?
Al2 C4 2.069(2) . ?
C2 H2A 0.9800 . ?
C2 H2B 0.9800 . ?
C2 H2C 0.9800 . ?
O1 C17 1.4608(19) . ?
N1 C15 1.350(2) . ?
N1 C11 1.363(2) . ?
C6 H6A 0.9800 . ?
C6 H6B 0.9800 . ?
C6 H6C 0.9800 . ?
C29 C28 1.391(3) . ?
C29 C24 1.397(3) . ?
C29 H15 0.92(2) . ?
C28 C27 1.377(4) . ?
C28 H16 0.96(3) . ?
C27 C26 1.380(4) . ?
C27 H17 0.93(3) . ?
C26 C25 1.390(3) . ?
C26 H18 0.95(3) . ?
C25 C24 1.391(3) . ?
C25 H19 0.94(3) . ?
C24 C17 1.538(2) . ?
C23 C22 1.382(3) . ?
C23 C18 1.399(3) . ?
C23 H13 0.90(2) . ?
C22 C21 1.384(4) . ?
C22 H12 0.96(3) . ?
C21 C20 1.384(4) . ?
C21 H11 0.85(3) . ?
C20 C19 1.384(3) . ?
C20 H10 0.88(3) . ?
C5 H5A 0.9800 . ?
C5 H5B 0.9800 . ?
C5 H5C 0.9800 . ?
C4 H23A 0.93(3) . ?
C4 H23B 0.94(3) . ?
C4 H23C 0.96(3) . ?
Al3 C9 1.967(2) . ?
Al3 C8 1.975(2) . ?
Al3 C10 2.0634(19) . ?
Al3 C7 2.095(2) . ?
C3 H3A 0.9800 . ?
C3 H3B 0.9800 . ?
C3 H3C 0.9800 . ?
C8 H8A 0.9800 . ?
C8 H8B 0.9800 . ?
C8 H8C 0.9800 . ?
C7 H27A 1.01(3) . ?
C7 H27B 0.96(3) . ?
C7 H27C 0.96(3) . ?
C9 H9A 0.9800 . ?
C9 H9B 0.9800 . ?
C9 H9C 0.9800 . ?
C10 C11 1.462(2) . ?
C10 H26D 0.90(3) . ?
C11 C12 1.404(2) . ?
C12 C13 1.372(3) . ?
C12 H4 0.88(2) . ?
C13 C14 1.392(3) . ?
C13 H3 0.96(3) . ?
C14 C15 1.376(2) . ?
C14 H2 0.90(3) . ?
C15 C16 1.504(3) . ?
C16 C17 1.541(2) . ?
C16 H16B 0.93(2) . ?
C16 H16A 0.99(2) . ?
C17 C18 1.528(2) . ?
C18 C19 1.389(3) . ?
C19 H9 0.91(3) . ?
